data_8100121
loop_
_publ_author_name
'Frey, Wolfgang'
'Lee, Ja Young'
'J\"ager, Volker'

_publ_section_title
;
Crystal structure of diethyl rel-(3aR,3bR,6aS,7aR)-3b,6a,7,7a-tetrahydro-
3aH-cyclopenta-[1,2-d:3,4-d']-diisoxazole-3,6-dicarboxylate, C~13~H~16~N~2~O~6~
;
_journal_issue 3
_journal_name_full 'Zeitschrift f\"ur Kristallographie - New Crystal Structures'
_journal_page_first 289
_journal_page_last 290
_journal_volume 219
_journal_year 2004
_chemical_formula_sum 'C13 H16 N2 O6'
_chemical_formula_weight 296.28
_chemical_temperature_decomposition 374.5(5)
_space_group_IT_number 61
_symmetry_cell_setting orthorhombic
_symmetry_space_group_name_Hall '-P 2ac 2ab'
_symmetry_space_group_name_H-M 'P b c a'
_cell_angle_alpha 90.00
_cell_angle_beta 90.00
_cell_angle_gamma 90.00
_cell_formula_units_Z 8
_cell_length_a 9.8365(6)
_cell_length_b 12.0017(5)
_cell_length_c 23.9197(13)
_cell_measurement_temperature 293(2)
_cell_volume 2823.8(3)
_diffrn_ambient_temperature 293(2)
_exptl_crystal_density_diffrn 1.394
_cod_depositor_comments
;
The following automatic conversions were performed:

'_chemical_melting_point' tag was changed to
'_chemical_temperature_decomposition' since the value had been given
as '374-375 K (dec.)'. The value was changed to '374.5(5)' - the
average value was taken and precision was estimated.

Automatic conversion script
Id: cif_fix_values 1646 2011-03-28 12:23:43Z adriana 
;
_cod_database_code 8100121

loop_
_symmetry_equiv_pos_as_xyz
'x, y, z'
'-x+1/2, -y, z+1/2'
'-x, y+1/2, -z+1/2'
'x+1/2, -y+1/2, -z'
'-x, -y, -z'
'x-1/2, y, -z-1/2'
'x, -y-1/2, z-1/2'
'-x-1/2, y-1/2, z'

loop_
_atom_site_label
_atom_site_type_symbol
_atom_site_fract_x
_atom_site_fract_y
_atom_site_fract_z
_atom_site_U_iso_or_equiv
_atom_site_adp_type
_atom_site_occupancy
_atom_site_symmetry_multiplicity
_atom_site_Wyckoff_symbol
_atom_site_calc_flag
_atom_site_refinement_flags
_atom_site_disorder_assembly
_atom_site_disorder_group
O1 O 1.2818(2) 0.30329(19) 0.76583(10) 0.0634(7) Uani 1 8 c d . . .
O2 O 0.9685(2) 0.02475(19) 0.76146(9) 0.0627(7) Uani 1 8 c d . . .
O3 O 1.3341(3) 0.1771(3) 0.60493(12) 0.0895(9) Uani 1 8 c d . . .
O4 O 1.1435(3) 0.0873(3) 0.6253(2) 0.0700(15) Uani 0.799(8) 8 c d PD A -1
O4A O 1.1198(10) 0.1181(18) 0.6236(9) 0.0700(15) Uani 0.201 8 c d PD A -2
O5 O 1.2059(3) -0.0524(4) 0.91825(14) 0.1107(13) Uani 1 8 c d . . .
O6 O 0.9981(3) -0.1218(3) 0.91521(13) 0.1018(11) Uani 1 8 c d . . .
N1 N 1.3147(3) 0.2730(2) 0.71135(13) 0.0603(7) Uani 1 8 c d . . .
N2 N 0.9627(3) -0.0310(2) 0.81303(11) 0.0578(7) Uani 1 8 c d . . .
C1 C 1.2214(3) 0.2097(2) 0.69203(13) 0.0514(8) Uani 1 8 c d . . .
C2 C 1.1071(3) 0.1850(2) 0.73172(13) 0.0472(7) Uani 1 8 c d . . .
H2 H 1.0185 0.2060 0.7162 0.057 Uiso 1 8 c calc R . .
C3 C 1.1476(3) 0.2584(3) 0.78128(14) 0.0529(8) Uani 1 8 c d . . .
H3 H 1.0815 0.3185 0.7870 0.063 Uiso 1 8 c calc R . .
C4 C 1.0736(3) -0.0140(2) 0.83941(13) 0.0515(8) Uani 1 8 c d . . .
C5 C 1.1701(3) 0.0643(2) 0.81065(13) 0.0494(7) Uani 1 8 c d . . .
H5 H 1.2641 0.0371 0.8110 0.059 Uiso 1 8 c calc R . .
C6 C 1.1089(3) 0.0647(2) 0.75260(13) 0.0490(7) Uani 1 8 c d . . .
H6 H 1.1592 0.0159 0.7271 0.059 Uiso 1 8 c calc R . .
C7 C 1.1579(4) 0.1851(3) 0.83237(14) 0.0595(9) Uani 1 8 c d . . .
H7A H 1.0775 0.1932 0.8555 0.071 Uiso 1 8 c calc R . .
H7B H 1.2371 0.2049 0.8544 0.071 Uiso 1 8 c calc R . .
C8 C 1.2402(4) 0.1613(3) 0.63580(15) 0.0639(9) Uani 1 8 c d D . .
C9 C 1.1616(5) 0.0173(5) 0.5769(2) 0.0759(16) Uani 0.799(8) 8 c d PD A -1
H9A H 1.1603 0.0616 0.5430 0.091 Uiso 0.799(8) 8 c calc PR A -1
H9B H 1.2477 -0.0220 0.5789 0.091 Uiso 0.799(8) 8 c calc PR A -1
C9A C 1.078(3) 0.0571(6) 0.5745(7) 0.0759(16) Uani 0.201 8 c d PD A -2
H9C H 0.9973 0.0932 0.5601 0.091 Uiso 0.201(8) 8 c calc PR A -2
H9D H 1.1489 0.0673 0.5466 0.091 Uiso 0.201(8) 8 c calc PR A -2
C10 C 1.0501(6) -0.0604(4) 0.5772(3) 0.1180(19) Uani 1 8 c d D . .
H10A H 1.0575 -0.1093 0.5456 0.177 Uiso 1 8 c calc R A .
H10B H 0.9658 -0.0203 0.5753 0.177 Uiso 1 8 c calc R . .
H10C H 1.0526 -0.1034 0.6111 0.177 Uiso 1 8 c calc R . .
C11 C 1.1001(4) -0.0645(3) 0.89451(15) 0.0619(9) Uani 1 8 c d . . .
C12 C 1.0200(5) -0.1754(6) 0.9696(2) 0.126(2) Uani 1 8 c d . . .
H12A H 1.0593 -0.2487 0.9642 0.152 Uiso 1 8 c calc R . .
H12B H 1.0827 -0.1314 0.9917 0.152 Uiso 1 8 c calc R . .
C13 C 0.8913(6) -0.1852(4) 0.99858(19) 0.1043(16) Uani 1 8 c d . . .
H13A H 0.9056 -0.2201 1.0342 0.156 Uiso 1 8 c calc R . .
H13B H 0.8300 -0.2296 0.9767 0.156 Uiso 1 8 c calc R . .
H13C H 0.8532 -0.1124 1.0041 0.156 Uiso 1 8 c calc R . .

loop_
_atom_site_aniso_label
_atom_site_aniso_U_11
_atom_site_aniso_U_22
_atom_site_aniso_U_33
_atom_site_aniso_U_23
_atom_site_aniso_U_13
_atom_site_aniso_U_12
O1 0.0466(14) 0.0634(13) 0.0802(16) -0.0025(11) -0.0039(11) -0.0188(10)
O2 0.0467(15) 0.0683(14) 0.0729(14) 0.0078(11) -0.0095(11) -0.0220(11)
O3 0.080(2) 0.110(2) 0.0785(17) 0.0035(16) 0.0200(16) -0.0110(17)
O4 0.070(2) 0.067(3) 0.0730(17) -0.0105(19) 0.0041(16) -0.0129(19)
O4A 0.070(2) 0.067(3) 0.0730(17) -0.0105(19) 0.0041(16) -0.0129(19)
O5 0.070(2) 0.161(3) 0.101(2) 0.046(2) -0.0241(17) -0.028(2)
O6 0.0696(18) 0.123(2) 0.113(2) 0.064(2) -0.0151(17) -0.0234(18)
N1 0.0410(15) 0.0635(16) 0.0765(18) 0.0053(14) 0.0005(14) -0.0061(13)
N2 0.0443(17) 0.0578(15) 0.0711(16) 0.0049(12) 0.0027(13) -0.0084(12)
C1 0.0362(18) 0.0518(15) 0.0662(18) 0.0076(13) -0.0017(14) 0.0022(13)
C2 0.0284(15) 0.0465(14) 0.0666(17) 0.0005(12) -0.0029(13) -0.0027(11)
C3 0.0349(16) 0.0487(15) 0.075(2) -0.0050(14) -0.0004(15) -0.0055(13)
C4 0.0365(17) 0.0524(15) 0.0657(17) -0.0013(13) 0.0028(14) 0.0032(13)
C5 0.0296(16) 0.0545(16) 0.0640(17) 0.0028(13) 0.0014(13) -0.0020(12)
C6 0.0361(16) 0.0462(14) 0.0645(17) -0.0018(13) 0.0033(13) -0.0070(12)
C7 0.055(2) 0.0602(18) 0.0631(18) -0.0080(15) -0.0026(16) -0.0118(15)
C8 0.055(2) 0.068(2) 0.069(2) 0.0044(16) 0.0046(18) -0.0040(17)
C9 0.070(3) 0.085(3) 0.072(3) -0.024(2) 0.006(3) 0.003(3)
C9A 0.070(3) 0.085(3) 0.072(3) -0.024(2) 0.006(3) 0.003(3)
C10 0.126(5) 0.096(3) 0.132(4) -0.035(3) -0.001(4) -0.030(3)
C11 0.048(2) 0.0644(19) 0.073(2) 0.0104(16) 0.0041(17) 0.0003(15)
C12 0.084(3) 0.166(5) 0.129(4) 0.096(4) -0.026(3) -0.023(3)
C13 0.126(4) 0.103(3) 0.085(3) 0.023(3) -0.001(3) 0.002(3)

loop_
_geom_bond_atom_site_label_1
_geom_bond_atom_site_label_2
_geom_bond_distance
_geom_bond_site_symmetry_2
_geom_bond_publ_flag
O1 N1 1.391(4) . ?
O1 C3 1.474(4) . ?
O2 N2 1.405(3) . ?
O2 C6 1.477(4) . ?
O3 C8 1.197(4) . ?
O4 C8 1.325(4) . ?
O4 C9 1.442(5) . ?
O5 C11 1.194(4) . ?
O6 C11 1.313(4) . ?
O6 C12 1.467(5) . ?
N1 C1 1.278(4) . ?
N2 C4 1.277(4) . ?
C1 C8 1.477(5) . ?
C1 C2 1.501(4) . ?
C2 C6 1.528(4) . ?
C2 C3 1.529(4) . ?
C2 H2 0.9800 . ?
C3 C7 1.509(5) . ?
C3 H3 0.9800 . ?
C4 C11 1.474(5) . ?
C4 C5 1.503(4) . ?
C5 C6 1.513(4) . ?
C5 C7 1.545(4) . ?
C5 H5 0.9800 . ?
C6 H6 0.9800 . ?
C7 H7A 0.9700 . ?
C7 H7B 0.9700 . ?
C8 O4A 1.326(5) . ?
C9 C10 1.439(7) . ?
C9 H9A 0.9700 . ?
C9 H9B 0.9700 . ?
C10 C9A 1.439(7) . ?
C10 H10A 0.9600 . ?
C10 H10B 0.9600 . ?
C10 H10C 0.9600 . ?
C12 C13 1.448(7) . ?
C12 H12A 0.9700 . ?
C12 H12B 0.9700 . ?
C13 H13A 0.9600 . ?
C13 H13B 0.9600 . ?
C13 H13C 0.9600 . ?
O4A C9A 1.442(5) . ?
C9A H9C 0.9700 . ?
C9A H9D 0.9700 . ?
